data_7044835
loop_
_publ_author_name
'Kosnik, Stephanie C.'
'Nascimento, Maxemilian C.'
'Binder, Justin Frank'
'Macdonald, Charles L. B.'

_publ_section_title
;
 Accessing Multimetallic Complexes with a Phosphorus(I) Zwitterion
;
_journal_name_full 'Dalton Transactions'
_journal_paper_doi 10.1039/C7DT03844E
_journal_year 2017
_chemical_formula_moiety 'C33 H31 P3'
_chemical_formula_sum 'C33 H31 P3'
_chemical_formula_weight 520.49
_space_group_crystal_system triclinic
_space_group_IT_number 2
_space_group_name_Hall '-P 1'
_space_group_name_H-M_alt 'P -1'
_symmetry_space_group_name_Hall '-P 1'
_symmetry_space_group_name_H-M 'P -1'
_atom_sites_solution_hydrogens geom
_audit_creation_method SHELXL-2016/6
_audit_update_record
;
2017-10-06 deposited with the CCDC.
2017-11-22 downloaded from the CCDC.
;
_cell_angle_alpha 96.65(3)
_cell_angle_beta 106.37(3)
_cell_angle_gamma 101.39(3)
_cell_formula_units_Z 2
_cell_length_a 9.845(2)
_cell_length_b 11.647(2)
_cell_length_c 13.057(3)
_cell_measurement_reflns_used 9744
_cell_measurement_temperature 170(2)
_cell_measurement_theta_max 28.56
_cell_measurement_theta_min 3.07
_cell_volume 1384.6(6)
_computing_cell_refinement 'Bruker SAINT'
_computing_data_collection 'Bruker APEX2'
_computing_data_reduction 'Bruker SAINT, SADABS and XPREP'
_computing_molecular_graphics 'Bruker SHELXTL'
_computing_publication_material 'Bruker SHELXTL'
_computing_structure_refinement 'SHELXL-2016/6 (Sheldrick, 2016)'
_computing_structure_solution 'SHELXS-97 (Sheldrick 2008)'
_diffrn_ambient_temperature 170(2)
_diffrn_measured_fraction_theta_full 0.998
_diffrn_measured_fraction_theta_max 0.999
_diffrn_measurement_device_type 'Bruker APEX-II CCD'
_diffrn_measurement_method '\w scans'
_diffrn_radiation_type MoK\a
_diffrn_radiation_wavelength 0.71073
_diffrn_reflns_av_unetI/netI 0.0242
_diffrn_reflns_Laue_measured_fraction_full 0.998
_diffrn_reflns_Laue_measured_fraction_max 0.999
_diffrn_reflns_limit_h_max 12
_diffrn_reflns_limit_h_min -12
_diffrn_reflns_limit_k_max 15
_diffrn_reflns_limit_k_min -15
_diffrn_reflns_limit_l_max 16
_diffrn_reflns_limit_l_min 0
_diffrn_reflns_number 11922
_diffrn_reflns_point_group_measured_fraction_full 0.998
_diffrn_reflns_point_group_measured_fraction_max 0.999
_diffrn_reflns_theta_full 25.242
_diffrn_reflns_theta_max 27.495
_diffrn_reflns_theta_min 3.086
_exptl_absorpt_coefficient_mu 0.235
_exptl_absorpt_correction_T_max 0.956
_exptl_absorpt_correction_T_min 0.840
_exptl_absorpt_correction_type multi-scan
_exptl_absorpt_process_details 'TWINABS; Bruker, 2015'
_exptl_crystal_colour yellow
_exptl_crystal_density_diffrn 1.248
_exptl_crystal_description block
_exptl_crystal_F_000 548
_exptl_crystal_size_max 0.774
_exptl_crystal_size_mid 0.234
_exptl_crystal_size_min 0.190
_refine_diff_density_max 0.365
_refine_diff_density_min -0.356
_refine_diff_density_rms 0.054
_refine_ls_extinction_method none
_refine_ls_goodness_of_fit_ref 1.054
_refine_ls_hydrogen_treatment constr
_refine_ls_matrix_type full
_refine_ls_number_parameters 328
_refine_ls_number_reflns 11922
_refine_ls_number_restraints 0
_refine_ls_restrained_S_all 1.054
_refine_ls_R_factor_all 0.0406
_refine_ls_R_factor_gt 0.0363
_refine_ls_shift/su_max 0.000
_refine_ls_shift/su_mean 0.000
_refine_ls_structure_factor_coef Fsqd
_refine_ls_weighting_details 'w=1/[\s^2^(Fo^2^)+(0.0348P)^2^+1.0339P] where P=(Fo^2^+2Fc^2^)/3'
_refine_ls_weighting_scheme calc
_refine_ls_wR_factor_gt 0.0931
_refine_ls_wR_factor_ref 0.0975
_reflns_Friedel_coverage 0.000
_reflns_number_gt 10991
_reflns_number_total 11922
_reflns_threshold_expression 'I > 2\s(I)'
_cod_data_source_file c7dt03844e2.cif
_cod_data_source_block shelx
_cod_original_cell_volume 1384.5(5)
_cod_database_code 7044835
_shelx_shelxl_version_number 2016/6
_shelx_space_group_comment
;
The symmetry employed for this shelxl refinement is uniquely defined
by the following loop, which should always be used as a source of
symmetry information in preference to the above space-group names.
They are only intended as comments.
;

loop_
_space_group_symop_operation_xyz
'x, y, z'
'-x, -y, -z'

loop_
_atom_site_label
_atom_site_type_symbol
_atom_site_fract_x
_atom_site_fract_y
_atom_site_fract_z
_atom_site_U_iso_or_equiv
_atom_site_adp_type
_atom_site_occupancy
_atom_site_site_symmetry_order
_atom_site_calc_flag
_atom_site_refinement_flags_posn
_atom_site_refinement_flags_adp
P1 P 0.18490(5) 0.22814(4) 0.27319(4) 0.01356(10) Uani 1 1 d . .
P2 P 0.16052(5) 0.15618(5) 0.41153(4) 0.01833(11) Uani 1 1 d . .
P3 P -0.06050(5) 0.16830(4) 0.36696(4) 0.01379(10) Uani 1 1 d . .
C1 C 0.03288(19) 0.28606(16) 0.22397(14) 0.0145(3) Uani 1 1 d . .
C2 C -0.0802(2) 0.26046(16) 0.27126(14) 0.0148(3) Uani 1 1 d . .
C3 C -0.1964(2) 0.30376(16) 0.21359(15) 0.0164(4) Uani 1 1 d . .
H3 H -0.286961 0.298608 0.227437 0.020 Uiso 1 1 calc R U
C4 C -0.1558(2) 0.35601(16) 0.13186(14) 0.0146(4) Uani 1 1 d . .
C5 C -0.01429(19) 0.34488(16) 0.13807(14) 0.0149(3) Uani 1 1 d . .
H5 H 0.039674 0.372419 0.092091 0.018 Uiso 1 1 calc R U
C41 C -0.2491(2) 0.41556(17) 0.05237(15) 0.0173(4) Uani 1 1 d . .
C42 C -0.2060(3) 0.55045(19) 0.09089(19) 0.0300(5) Uani 1 1 d . .
H42A H -0.220414 0.569025 0.161643 0.045 Uiso 1 1 calc R U
H42B H -0.266698 0.587781 0.038180 0.045 Uiso 1 1 calc R U
H42C H -0.103108 0.581065 0.097563 0.045 Uiso 1 1 calc R U
C43 C -0.4101(2) 0.3691(2) 0.04123(19) 0.0286(5) Uani 1 1 d . .
H43A H -0.436462 0.281944 0.022865 0.043 Uiso 1 1 calc R U
H43B H -0.470340 0.401393 -0.016361 0.043 Uiso 1 1 calc R U
H43C H -0.426690 0.394310 0.110034 0.043 Uiso 1 1 calc R U
C44 C -0.2299(2) 0.3875(2) -0.05920(16) 0.0251(4) Uani 1 1 d . .
H44A H -0.127199 0.416904 -0.053715 0.038 Uiso 1 1 calc R U
H44B H -0.290388 0.426509 -0.110363 0.038 Uiso 1 1 calc R U
H44C H -0.259635 0.301183 -0.085082 0.038 Uiso 1 1 calc R U
C111 C 0.3525(2) 0.34187(17) 0.31578(15) 0.0162(4) Uani 1 1 d . .
C112 C 0.4854(2) 0.3127(2) 0.35402(18) 0.0271(5) Uani 1 1 d . .
H112 H 0.489265 0.231634 0.351528 0.033 Uiso 1 1 calc R U
C113 C 0.6125(2) 0.4021(2) 0.3958(2) 0.0340(5) Uani 1 1 d . .
H113 H 0.703544 0.382298 0.422578 0.041 Uiso 1 1 calc R U
C114 C 0.6073(2) 0.5198(2) 0.39871(19) 0.0318(5) Uani 1 1 d . .
H114 H 0.694774 0.580934 0.427158 0.038 Uiso 1 1 calc R U
C115 C 0.4763(2) 0.5489(2) 0.36068(19) 0.0310(5) Uani 1 1 d . .
H115 H 0.473096 0.630051 0.362553 0.037 Uiso 1 1 calc R U
C116 C 0.3484(2) 0.46014(18) 0.31947(17) 0.0238(4) Uani 1 1 d . .
H116 H 0.257587 0.480640 0.293691 0.029 Uiso 1 1 calc R U
C121 C 0.2025(2) 0.12081(17) 0.16835(15) 0.0172(4) Uani 1 1 d . .
C122 C 0.1309(2) 0.00250(18) 0.15411(17) 0.0228(4) Uani 1 1 d . .
H122 H 0.080499 -0.022949 0.202832 0.027 Uiso 1 1 calc R U
C123 C 0.1330(2) -0.07884(19) 0.06854(18) 0.0268(5) Uani 1 1 d . .
H123 H 0.082805 -0.159877 0.058453 0.032 Uiso 1 1 calc R U
C124 C 0.2070(2) -0.0435(2) -0.00202(18) 0.0305(5) Uani 1 1 d . .
H124 H 0.209081 -0.099913 -0.059869 0.037 Uiso 1 1 calc R U
C125 C 0.2775(3) 0.0737(2) 0.0118(2) 0.0355(6) Uani 1 1 d . .
H125 H 0.327949 0.098619 -0.037037 0.043 Uiso 1 1 calc R U
C126 C 0.2758(2) 0.1565(2) 0.09699(18) 0.0275(5) Uani 1 1 d . .
H126 H 0.325139 0.237625 0.106147 0.033 Uiso 1 1 calc R U
C211 C -0.0990(2) 0.22836(17) 0.48714(14) 0.0162(4) Uani 1 1 d . .
C212 C -0.1910(2) 0.16074(19) 0.53237(17) 0.0242(4) Uani 1 1 d . .
H212 H -0.241301 0.081142 0.498119 0.029 Uiso 1 1 calc R U
C213 C -0.2091(3) 0.2102(2) 0.62840(19) 0.0330(5) Uani 1 1 d . .
H213 H -0.271591 0.163959 0.659956 0.040 Uiso 1 1 calc R U
C214 C -0.1376(3) 0.3250(2) 0.67774(17) 0.0316(5) Uani 1 1 d . .
H214 H -0.150011 0.357641 0.743682 0.038 Uiso 1 1 calc R U
C215 C -0.0473(2) 0.3939(2) 0.63223(17) 0.0280(5) Uani 1 1 d . .
H215 H 0.000833 0.474048 0.666024 0.034 Uiso 1 1 calc R U
C216 C -0.0276(2) 0.34544(18) 0.53730(16) 0.0211(4) Uani 1 1 d . .
H216 H 0.035037 0.392226 0.506141 0.025 Uiso 1 1 calc R U
C221 C -0.1937(2) 0.02732(17) 0.31431(15) 0.0188(4) Uani 1 1 d . .
C222 C -0.1524(2) -0.07835(19) 0.32536(17) 0.0253(4) Uani 1 1 d . .
H222 H -0.053006 -0.077380 0.358991 0.030 Uiso 1 1 calc R U
C223 C -0.2560(3) -0.1858(2) 0.28735(19) 0.0359(6) Uani 1 1 d . .
H223 H -0.227628 -0.258451 0.295313 0.043 Uiso 1 1 calc R U
C224 C -0.3993(3) -0.1876(2) 0.23834(19) 0.0392(6) Uani 1 1 d . .
H224 H -0.469814 -0.261569 0.212729 0.047 Uiso 1 1 calc R U
C225 C -0.4416(3) -0.0833(2) 0.2260(2) 0.0374(6) Uani 1 1 d . .
H225 H -0.541097 -0.085193 0.191511 0.045 Uiso 1 1 calc R U
C226 C -0.3393(2) 0.0246(2) 0.26373(19) 0.0288(5) Uani 1 1 d . .
H226 H -0.368474 0.096876 0.255119 0.035 Uiso 1 1 calc R U

loop_
_atom_site_aniso_label
_atom_site_aniso_U_11
_atom_site_aniso_U_22
_atom_site_aniso_U_33
_atom_site_aniso_U_23
_atom_site_aniso_U_13
_atom_site_aniso_U_12
P1 0.0123(2) 0.0144(2) 0.0139(2) 0.00152(16) 0.00410(17) 0.00383(17)
P2 0.0173(2) 0.0231(3) 0.0166(2) 0.00740(19) 0.00501(18) 0.00772(19)
P3 0.0153(2) 0.0145(2) 0.0125(2) 0.00263(16) 0.00545(17) 0.00412(17)
C1 0.0124(8) 0.0145(8) 0.0155(8) 0.0014(7) 0.0037(7) 0.0028(7)
C2 0.0164(8) 0.0158(9) 0.0139(8) 0.0035(7) 0.0066(7) 0.0048(7)
C3 0.0150(8) 0.0182(9) 0.0175(9) 0.0034(7) 0.0067(7) 0.0051(7)
C4 0.0160(8) 0.0140(8) 0.0133(8) 0.0016(7) 0.0041(7) 0.0034(7)
C5 0.0135(8) 0.0166(9) 0.0145(8) 0.0032(7) 0.0049(7) 0.0026(7)
C41 0.0157(9) 0.0183(9) 0.0175(9) 0.0055(7) 0.0023(7) 0.0059(7)
C42 0.0305(11) 0.0213(11) 0.0337(12) 0.0054(9) 0.0001(9) 0.0107(9)
C43 0.0162(10) 0.0395(13) 0.0314(11) 0.0142(10) 0.0047(8) 0.0093(9)
C44 0.0256(11) 0.0322(11) 0.0189(10) 0.0098(8) 0.0050(8) 0.0098(9)
C111 0.0136(8) 0.0191(9) 0.0142(8) -0.0002(7) 0.0046(7) 0.0018(7)
C112 0.0186(10) 0.0273(11) 0.0311(11) -0.0049(9) 0.0030(8) 0.0087(8)
C113 0.0138(9) 0.0453(14) 0.0351(12) -0.0076(10) 0.0015(8) 0.0069(9)
C114 0.0185(10) 0.0384(13) 0.0292(12) -0.0049(10) 0.0070(9) -0.0076(9)
C115 0.0305(12) 0.0220(11) 0.0359(12) 0.0050(9) 0.0090(10) -0.0023(9)
C116 0.0193(10) 0.0218(10) 0.0290(11) 0.0068(8) 0.0051(8) 0.0042(8)
C121 0.0175(9) 0.0186(9) 0.0156(9) 0.0000(7) 0.0045(7) 0.0071(7)
C122 0.0255(10) 0.0190(10) 0.0252(10) 0.0021(8) 0.0099(8) 0.0065(8)
C123 0.0300(11) 0.0193(10) 0.0282(11) -0.0026(8) 0.0069(9) 0.0066(8)
C124 0.0324(12) 0.0326(12) 0.0237(11) -0.0077(9) 0.0072(9) 0.0111(10)
C125 0.0400(13) 0.0384(13) 0.0290(12) -0.0051(10) 0.0222(10) 0.0016(11)
C126 0.0303(11) 0.0246(11) 0.0261(11) -0.0034(8) 0.0150(9) -0.0009(9)
C211 0.0180(9) 0.0206(9) 0.0114(8) 0.0036(7) 0.0038(7) 0.0087(7)
C212 0.0313(11) 0.0233(10) 0.0241(10) 0.0078(8) 0.0141(9) 0.0104(9)
C213 0.0451(14) 0.0402(13) 0.0293(12) 0.0158(10) 0.0256(11) 0.0197(11)
C214 0.0439(13) 0.0423(13) 0.0170(10) 0.0045(9) 0.0133(9) 0.0247(11)
C215 0.0309(11) 0.0291(11) 0.0206(10) -0.0045(8) 0.0023(8) 0.0127(9)
C216 0.0190(9) 0.0233(10) 0.0196(9) 0.0014(8) 0.0038(7) 0.0065(8)
C221 0.0214(9) 0.0191(9) 0.0154(9) 0.0023(7) 0.0076(7) 0.0015(7)
C222 0.0303(11) 0.0211(10) 0.0223(10) 0.0041(8) 0.0061(9) 0.0041(8)
C223 0.0532(15) 0.0187(11) 0.0290(12) 0.0031(9) 0.0076(11) 0.0018(10)
C224 0.0468(15) 0.0293(12) 0.0255(12) 0.0034(10) 0.0034(10) -0.0148(11)
C225 0.0260(11) 0.0423(14) 0.0317(12) 0.0077(10) 0.0008(10) -0.0081(10)
C226 0.0222(10) 0.0280(11) 0.0333(12) 0.0065(9) 0.0062(9) 0.0023(9)

loop_
_atom_type_symbol
_atom_type_description
_atom_type_scat_dispersion_real
_atom_type_scat_dispersion_imag
_atom_type_scat_source
C C 0.0033 0.0016 'International Tables Vol C Tables 4.2.6.8 and 6.1.1.4'
H H 0.0000 0.0000 'International Tables Vol C Tables 4.2.6.8 and 6.1.1.4'
P P 0.1023 0.0942 'International Tables Vol C Tables 4.2.6.8 and 6.1.1.4'

loop_
_geom_angle_atom_site_label_1
_geom_angle_atom_site_label_2
_geom_angle_atom_site_label_3
_geom_angle
C1 P1 C111 111.87(9)
C1 P1 C121 111.17(9)
C111 P1 C121 105.46(9)
C1 P1 P2 106.64(7)
C111 P1 P2 108.11(7)
C121 P1 P2 113.64(7)
P3 P2 P1 89.76(4)
C2 P3 C221 110.26(9)
C2 P3 C211 111.89(9)
C221 P3 C211 104.34(9)
C2 P3 P2 106.73(7)
C221 P3 P2 114.87(7)
C211 P3 P2 108.84(7)
C5 C1 C2 108.11(16)
C5 C1 P1 134.80(14)
C2 C1 P1 116.74(14)
C3 C2 C1 107.69(16)
C3 C2 P3 134.03(15)
C1 C2 P3 117.37(14)
C2 C3 C4 107.98(16)
C2 C3 H3 126.0
C4 C3 H3 126.0
C3 C4 C5 108.44(16)
C3 C4 C41 125.09(17)
C5 C4 C41 126.46(16)
C1 C5 C4 107.77(16)
C1 C5 H5 126.1
C4 C5 H5 126.1
C4 C41 C44 109.82(15)
C4 C41 C42 110.47(16)
C44 C41 C42 109.13(18)
C4 C41 C43 110.16(16)
C44 C41 C43 108.28(17)
C42 C41 C43 108.93(17)
C41 C42 H42A 109.5
C41 C42 H42B 109.5
H42A C42 H42B 109.5
C41 C42 H42C 109.5
H42A C42 H42C 109.5
H42B C42 H42C 109.5
C41 C43 H43A 109.5
C41 C43 H43B 109.5
H43A C43 H43B 109.5
C41 C43 H43C 109.5
H43A C43 H43C 109.5
H43B C43 H43C 109.5
C41 C44 H44A 109.5
C41 C44 H44B 109.5
H44A C44 H44B 109.5
C41 C44 H44C 109.5
H44A C44 H44C 109.5
H44B C44 H44C 109.5
C116 C111 C112 119.56(18)
C116 C111 P1 119.75(15)
C112 C111 P1 120.44(16)
C113 C112 C111 119.8(2)
C113 C112 H112 120.1
C111 C112 H112 120.1
C114 C113 C112 120.2(2)
C114 C113 H113 119.9
C112 C113 H113 119.9
C115 C114 C113 120.1(2)
C115 C114 H114 119.9
C113 C114 H114 119.9
C114 C115 C116 120.2(2)
C114 C115 H115 119.9
C116 C115 H115 119.9
C111 C116 C115 120.1(2)
C111 C116 H116 119.9
C115 C116 H116 119.9
C126 C121 C122 119.45(18)
C126 C121 P1 121.22(15)
C122 C121 P1 119.11(15)
C121 C122 C123 119.8(2)
C121 C122 H122 120.1
C123 C122 H122 120.1
C124 C123 C122 120.7(2)
C124 C123 H123 119.6
C122 C123 H123 119.6
C125 C124 C123 119.5(2)
C125 C124 H124 120.2
C123 C124 H124 120.2
C124 C125 C126 120.5(2)
C124 C125 H125 119.8
C126 C125 H125 119.8
C121 C126 C125 120.1(2)
C121 C126 H126 120.0
C125 C126 H126 120.0
C212 C211 C216 119.69(18)
C212 C211 P3 122.41(15)
C216 C211 P3 117.84(15)
C211 C212 C213 119.5(2)
C211 C212 H212 120.3
C213 C212 H212 120.3
C214 C213 C212 120.5(2)
C214 C213 H213 119.7
C212 C213 H213 119.7
C213 C214 C215 120.4(2)
C213 C214 H214 119.8
C215 C214 H214 119.8
C216 C215 C214 119.6(2)
C216 C215 H215 120.2
C214 C215 H215 120.2
C215 C216 C211 120.3(2)
C215 C216 H216 119.9
C211 C216 H216 119.9
C222 C221 C226 119.5(2)
C222 C221 P3 120.39(16)
C226 C221 P3 120.13(16)
C221 C222 C223 119.9(2)
C221 C222 H222 120.0
C223 C222 H222 120.0
C224 C223 C222 120.2(2)
C224 C223 H223 119.9
C222 C223 H223 119.9
C223 C224 C225 120.5(2)
C223 C224 H224 119.8
C225 C224 H224 119.8
C224 C225 C226 119.9(2)
C224 C225 H225 120.0
C226 C225 H225 120.0
C225 C226 C221 120.0(2)
C225 C226 H226 120.0
C221 C226 H226 120.0

loop_
_geom_bond_atom_site_label_1
_geom_bond_atom_site_label_2
_geom_bond_distance
P1 C1 1.7507(19)
P1 C111 1.799(2)
P1 C121 1.8136(19)
P1 P2 2.1303(9)
P2 P3 2.1260(9)
P3 C2 1.7342(19)
P3 C221 1.808(2)
P3 C211 1.8116(19)
C1 C5 1.398(3)
C1 C2 1.417(2)
C2 C3 1.401(3)
C3 C4 1.401(3)
C3 H3 0.9500
C4 C5 1.405(2)
C4 C41 1.511(3)
C5 H5 0.9500
C41 C44 1.528(3)
C41 C42 1.528(3)
C41 C43 1.530(3)
C42 H42A 0.9800
C42 H42B 0.9800
C42 H42C 0.9800
C43 H43A 0.9800
C43 H43B 0.9800
C43 H43C 0.9800
C44 H44A 0.9800
C44 H44B 0.9800
C44 H44C 0.9800
C111 C116 1.382(3)
C111 C112 1.387(3)
C112 C113 1.384(3)
C112 H112 0.9500
C113 C114 1.379(4)
C113 H113 0.9500
C114 C115 1.369(3)
C114 H114 0.9500
C115 C116 1.385(3)
C115 H115 0.9500
C116 H116 0.9500
C121 C126 1.383(3)
C121 C122 1.383(3)
C122 C123 1.386(3)
C122 H122 0.9500
C123 C124 1.377(3)
C123 H123 0.9500
C124 C125 1.369(3)
C124 H124 0.9500
C125 C126 1.391(3)
C125 H125 0.9500
C126 H126 0.9500
C211 C212 1.384(3)
C211 C216 1.392(3)
C212 C213 1.391(3)
C212 H212 0.9500
C213 C214 1.368(4)
C213 H213 0.9500
C214 C215 1.383(3)
C214 H214 0.9500
C215 C216 1.382(3)
C215 H215 0.9500
C216 H216 0.9500
C221 C222 1.381(3)
C221 C226 1.391(3)
C222 C223 1.385(3)
C222 H222 0.9500
C223 C224 1.369(4)
C223 H223 0.9500
C224 C225 1.372(4)
C224 H224 0.9500
C225 C226 1.383(3)
C225 H225 0.9500
C226 H226 0.9500

loop_
_geom_torsion_atom_site_label_1
_geom_torsion_atom_site_label_2
_geom_torsion_atom_site_label_3
_geom_torsion_atom_site_label_4
_geom_torsion
C111 P1 C1 C5 61.2(2)
C121 P1 C1 C5 -56.4(2)
P2 P1 C1 C5 179.20(17)
C111 P1 C1 C2 -126.64(14)
C121 P1 C1 C2 115.74(15)
P2 P1 C1 C2 -8.63(15)
C5 C1 C2 C3 0.1(2)
P1 C1 C2 C3 -174.04(13)
C5 C1 C2 P3 170.73(13)
P1 C1 C2 P3 -3.4(2)
C221 P3 C2 C3 55.9(2)
C211 P3 C2 C3 -59.7(2)
P2 P3 C2 C3 -178.67(17)
C221 P3 C2 C1 -111.57(15)
C211 P3 C2 C1 132.78(14)
P2 P3 C2 C1 13.81(16)
C1 C2 C3 C4 -0.3(2)
P3 C2 C3 C4 -168.63(15)
C2 C3 C4 C5 0.3(2)
C2 C3 C4 C41 -178.85(17)
C2 C1 C5 C4 0.1(2)
P1 C1 C5 C4 172.69(15)
C3 C4 C5 C1 -0.2(2)
C41 C4 C5 C1 178.91(17)
C3 C4 C41 C44 -142.11(19)
C5 C4 C41 C44 38.9(3)
C3 C4 C41 C42 97.5(2)
C5 C4 C41 C42 -81.5(2)
C3 C4 C41 C43 -22.9(3)
C5 C4 C41 C43 158.09(19)
C1 P1 C111 C116 7.79(19)
C121 P1 C111 C116 128.78(17)
P2 P1 C111 C116 -109.34(16)
C1 P1 C111 C112 -177.93(16)
C121 P1 C111 C112 -56.94(18)
P2 P1 C111 C112 64.94(17)
C116 C111 C112 C113 0.2(3)
P1 C111 C112 C113 -174.07(18)
C111 C112 C113 C114 -0.5(4)
C112 C113 C114 C115 0.3(4)
C113 C114 C115 C116 0.2(4)
C112 C111 C116 C115 0.3(3)
P1 C111 C116 C115 174.61(17)
C114 C115 C116 C111 -0.5(3)
C1 P1 C121 C126 86.45(19)
C111 P1 C121 C126 -35.0(2)
P2 P1 C121 C126 -153.23(16)
C1 P1 C121 C122 -88.20(18)
C111 P1 C121 C122 150.36(16)
P2 P1 C121 C122 32.12(18)
C126 C121 C122 C123 -0.2(3)
P1 C121 C122 C123 174.52(16)
C121 C122 C123 C124 0.7(3)
C122 C123 C124 C125 -0.9(4)
C123 C124 C125 C126 0.6(4)
C122 C121 C126 C125 -0.1(3)
P1 C121 C126 C125 -174.72(19)
C124 C125 C126 C121 -0.1(4)
C2 P3 C211 C212 131.29(17)
C221 P3 C211 C212 12.09(19)
P2 P3 C211 C212 -111.00(16)
C2 P3 C211 C216 -51.55(18)
C221 P3 C211 C216 -170.76(15)
P2 P3 C211 C216 66.16(16)
C216 C211 C212 C213 -0.9(3)
P3 C211 C212 C213 176.18(17)
C211 C212 C213 C214 0.4(3)
C212 C213 C214 C215 0.6(4)
C213 C214 C215 C216 -1.1(3)
C214 C215 C216 C211 0.6(3)
C212 C211 C216 C215 0.4(3)
P3 C211 C216 C215 -176.79(16)
C2 P3 C221 C222 133.70(17)
C211 P3 C221 C222 -106.00(17)
P2 P3 C221 C222 13.07(19)
C2 P3 C221 C226 -47.29(19)
C211 P3 C221 C226 73.01(18)
P2 P3 C221 C226 -167.91(15)
C226 C221 C222 C223 -0.8(3)
P3 C221 C222 C223 178.24(17)
C221 C222 C223 C224 0.3(4)
C222 C223 C224 C225 0.2(4)
C223 C224 C225 C226 -0.4(4)
C224 C225 C226 C221 -0.1(4)
C222 C221 C226 C225 0.7(3)
P3 C221 C226 C225 -178.36(18)
